data_7002062
loop_
_publ_author_name
'Han, Xiaoyan'
'Koh, Lip Lin'
'Weng, Zhiqiang'
'Hor, T. S. Andy'

_publ_section_title
;
 One-step formation of cyclometallated Au(III) N,S-heterocyclic
 carbene: crystallographic analysis
;
_journal_issue 35
_journal_name_full 'Dalton Transactions'
_journal_page_first 7248
_journal_paper_doi 10.1039/b909661b
_journal_year 2009
_chemical_formula_moiety C10H9NSAuBr3,CH2Cl2
_chemical_formula_sum 'C11 H11 Au Br3 Cl2 N S'
_chemical_formula_weight 696.86
_chemical_name_systematic
;
?
;
_space_group_IT_number 2
_symmetry_cell_setting triclinic
_symmetry_space_group_name_Hall '-P 1'
_symmetry_space_group_name_H-M 'P -1'
_atom_sites_solution_hydrogens geom
_atom_sites_solution_primary direct
_atom_sites_solution_secondary difmap
_audit_creation_method SHELXL-97
_cell_angle_alpha 64.654(2)
_cell_angle_beta 78.777(3)
_cell_angle_gamma 87.187(3)
_cell_formula_units_Z 2
_cell_length_a 7.8579(11)
_cell_length_b 10.8044(15)
_cell_length_c 11.3771(15)
_cell_measurement_reflns_used 2103
_cell_measurement_temperature 223(2)
_cell_measurement_theta_max 27.02
_cell_measurement_theta_min 2.20
_cell_volume 855.6(2)
_computing_cell_refinement 'Bruker SMART'
_computing_data_collection 'Bruker SMART'
_computing_data_reduction 'Bruker SAINT'
_computing_molecular_graphics 'Bruker SHELXTL'
_computing_publication_material 'Bruker SHELXTL'
_computing_structure_refinement 'SHELXL-97 (Sheldrick, 1997)'
_computing_structure_solution 'SHELXS-97 (Sheldrick, 1990)'
_diffrn_ambient_temperature 223(2)
_diffrn_measured_fraction_theta_full 0.991
_diffrn_measured_fraction_theta_max 0.991
_diffrn_measurement_device_type 'CCD area detector'
_diffrn_measurement_method 'phi and omega scans'
_diffrn_radiation_monochromator graphite
_diffrn_radiation_source 'fine-focus sealed tube'
_diffrn_radiation_type MoK\a
_diffrn_radiation_wavelength 0.71073
_diffrn_reflns_av_R_equivalents 0.0373
_diffrn_reflns_av_sigmaI/netI 0.0725
_diffrn_reflns_limit_h_max 10
_diffrn_reflns_limit_h_min -10
_diffrn_reflns_limit_k_max 14
_diffrn_reflns_limit_k_min -10
_diffrn_reflns_limit_l_max 14
_diffrn_reflns_limit_l_min -14
_diffrn_reflns_number 5904
_diffrn_reflns_theta_full 27.50
_diffrn_reflns_theta_max 27.50
_diffrn_reflns_theta_min 2.02
_exptl_absorpt_coefficient_mu 16.022
_exptl_absorpt_correction_T_max 0.5666
_exptl_absorpt_correction_T_min 0.0603
_exptl_absorpt_correction_type multi-scan
_exptl_absorpt_process_details 'Sadabs, (Shedlrick) 2001)'
_exptl_crystal_colour Red
_exptl_crystal_density_diffrn 2.705
_exptl_crystal_density_meas ?
_exptl_crystal_density_method .
_exptl_crystal_description Plate
_exptl_crystal_F_000 636
_exptl_crystal_size_max 0.40
_exptl_crystal_size_mid 0.10
_exptl_crystal_size_min 0.04
_refine_diff_density_max 5.358
_refine_diff_density_min -3.762
_refine_diff_density_rms 0.472
_refine_ls_extinction_method none
_refine_ls_goodness_of_fit_ref 1.074
_refine_ls_hydrogen_treatment constr
_refine_ls_matrix_type full
_refine_ls_number_parameters 191
_refine_ls_number_reflns 3901
_refine_ls_number_restraints 16
_refine_ls_restrained_S_all 1.072
_refine_ls_R_factor_all 0.0794
_refine_ls_R_factor_gt 0.0674
_refine_ls_shift/su_max 0.001
_refine_ls_shift/su_mean 0.000
_refine_ls_structure_factor_coef Fsqd
_refine_ls_weighting_details 'calc w=1/[\s^2^(Fo^2^)+(0.1068P)^2^+0.0000P] where P=(Fo^2^+2Fc^2^)/3'
_refine_ls_weighting_scheme calc
_refine_ls_wR_factor_gt 0.1667
_refine_ls_wR_factor_ref 0.1739
_reflns_number_gt 3235
_reflns_number_total 3901
_reflns_threshold_expression >2sigma(I)
_cod_data_source_file b909661b.txt
_cod_data_source_block 9140
_cod_depositor_comments
;
The following automatic conversions were performed:
'_symmetry_cell_setting' value 'Triclinic' changed to 'triclinic'
according to '/home/saulius/struct/CIF-dictionaries/cif_core.dic'
dictionary named 'cif_core.dic' version 2.4.1 from
2010-06-29.

'_exptl_absorpt_correction_type' value 'Multi-scan' changed
to 'multi-scan' according to
'/home/saulius/struct/CIF-dictionaries/cif_core.dic' dictionary named
'cif_core.dic' version 2.4.1 from 2010-06-29.

Automatic conversion script
Id: cif_fix_enum 1527 2010-12-29 10:47:43Z saulius 
;
_cod_original_sg_symbol_H-M P-1
_cod_database_code 7002062

loop_
_symmetry_equiv_pos_as_xyz
'x, y, z'
'-x, -y, -z'

loop_
_atom_site_label
_atom_site_type_symbol
_atom_site_fract_x
_atom_site_fract_y
_atom_site_fract_z
_atom_site_U_iso_or_equiv
_atom_site_adp_type
_atom_site_occupancy
_atom_site_symmetry_multiplicity
_atom_site_calc_flag
_atom_site_refinement_flags
_atom_site_disorder_assembly
_atom_site_disorder_group
Au1 Au 0.71746(5) 0.08193(5) -0.04815(4) 0.03679(19) Uani 1 1 d . . .
Br2 Br 0.65704(18) 0.20911(15) -0.27381(12) 0.0510(3) Uani 1 1 d . . .
Br1 Br 0.79212(16) -0.13606(13) -0.07824(11) 0.0415(3) Uani 1 1 d . . .
Br3 Br 0.7734(2) 0.52729(15) -0.06280(16) 0.0624(4) Uani 1 1 d . . .
S1 S 0.8488(4) -0.1533(3) 0.2194(3) 0.0436(7) Uani 1 1 d . . .
N1 N 0.7203(12) 0.0665(11) 0.2074(9) 0.038(2) Uani 1 1 d . . .
C1 C 0.7615(13) -0.0037(12) 0.1341(11) 0.033(2) Uani 1 1 d . . .
C2 C 0.7532(14) 0.0056(13) 0.3333(11) 0.037(2) Uani 1 1 d . . .
C3 C 0.7203(16) 0.0539(15) 0.4312(12) 0.046(3) Uani 1 1 d . . .
H3 H 0.6697 0.1378 0.4157 0.055 Uiso 1 1 calc R . .
C4 C 0.7662(17) -0.0282(17) 0.5529(13) 0.054(3) Uani 1 1 d . . .
H4 H 0.7488 0.0022 0.6193 0.065 Uiso 1 1 calc R . .
C5 C 0.8366(19) -0.1530(17) 0.5756(13) 0.057(4) Uani 1 1 d . . .
H5 H 0.8614 -0.2069 0.6590 0.069 Uiso 1 1 calc R . .
C6 C 0.8724(18) -0.2023(15) 0.4799(13) 0.052(3) Uani 1 1 d . . .
H6 H 0.9244 -0.2858 0.4962 0.062 Uiso 1 1 calc R . .
C7 C 0.8267(16) -0.1201(15) 0.3564(12) 0.044(3) Uani 1 1 d . . .
C8 C 0.642(2) 0.2025(14) 0.1479(12) 0.051(3) Uani 1 1 d . . .
H8A H 0.6952 0.2680 0.1684 0.061 Uiso 1 1 calc R . .
H8B H 0.5184 0.1947 0.1848 0.061 Uiso 1 1 calc R . .
C9 C 0.6694(17) 0.2529(13) -0.0040(12) 0.044(3) Uani 1 1 d . . .
H9 H 0.5648 0.2969 -0.0354 0.053 Uiso 1 1 calc R . .
C10 C 0.8228(18) 0.3491(15) -0.0778(16) 0.056(3) Uani 1 1 d . . .
H10A H 0.8454 0.3654 -0.1703 0.067 Uiso 1 1 calc R . .
H10B H 0.9246 0.3097 -0.0410 0.067 Uiso 1 1 calc R . .
Cl1 Cl 0.4902(7) 0.4018(6) 0.3564(8) 0.109(2) Uani 1 1 d D . .
C1S C 0.675(4) 0.514(4) 0.284(3) 0.072(10) Uani 0.52(4) 1 d PDU A 1
H1S1 H 0.6361 0.6070 0.2572 0.087 Uiso 0.52(4) 1 calc PR A 1
H1S2 H 0.7315 0.5050 0.2047 0.087 Uiso 0.52(4) 1 calc PR A 1
Cl2 Cl 0.8331(17) 0.491(2) 0.3840(19) 0.090(6) Uani 0.52(4) 1 d PD A 1
C1SA C 0.636(3) 0.528(4) 0.336(8) 0.13(2) Uani 0.48(4) 1 d PDU A 2
H1S3 H 0.6126 0.5507 0.4112 0.156 Uiso 0.48(4) 1 calc PR A 2
H1S4 H 0.6301 0.6105 0.2560 0.156 Uiso 0.48(4) 1 calc PR A 2
Cl2A Cl 0.8389(14) 0.4545(17) 0.324(3) 0.091(8) Uani 0.48(4) 1 d PD A 2

loop_
_atom_site_aniso_label
_atom_site_aniso_U_11
_atom_site_aniso_U_22
_atom_site_aniso_U_33
_atom_site_aniso_U_23
_atom_site_aniso_U_13
_atom_site_aniso_U_12
Au1 0.0475(3) 0.0414(3) 0.0255(2) -0.0180(2) -0.00795(17) 0.00449(19)
Br2 0.0671(8) 0.0592(9) 0.0323(6) -0.0233(6) -0.0170(5) 0.0191(6)
Br1 0.0614(7) 0.0382(7) 0.0338(6) -0.0225(5) -0.0116(5) 0.0001(5)
Br3 0.0957(11) 0.0421(8) 0.0518(8) -0.0231(7) -0.0118(7) 0.0010(7)
S1 0.0580(16) 0.0410(17) 0.0324(14) -0.0158(13) -0.0110(12) 0.0067(13)
N1 0.050(5) 0.048(6) 0.020(4) -0.020(4) -0.003(4) -0.001(4)
C1 0.036(5) 0.037(6) 0.025(5) -0.011(5) -0.006(4) -0.004(4)
C2 0.038(5) 0.039(7) 0.030(6) -0.014(5) -0.001(4) 0.000(5)
C3 0.059(7) 0.054(8) 0.025(5) -0.020(6) 0.000(5) -0.003(6)
C4 0.060(8) 0.069(10) 0.035(7) -0.027(7) -0.002(6) -0.003(7)
C5 0.068(8) 0.066(10) 0.030(6) -0.012(6) -0.006(6) -0.018(7)
C6 0.067(8) 0.048(8) 0.031(6) -0.008(6) -0.010(6) -0.007(6)
C7 0.053(6) 0.055(8) 0.027(6) -0.019(6) -0.011(5) -0.004(6)
C8 0.080(9) 0.046(8) 0.032(6) -0.021(6) -0.012(6) 0.016(6)
C9 0.063(7) 0.037(7) 0.033(6) -0.018(5) -0.003(5) 0.004(6)
C10 0.061(8) 0.046(8) 0.065(9) -0.034(7) -0.002(7) 0.008(6)
Cl1 0.100(3) 0.078(4) 0.171(7) -0.075(4) -0.028(4) 0.008(3)
C1S 0.081(13) 0.069(13) 0.073(13) -0.033(9) -0.019(9) -0.007(8)
Cl2 0.094(7) 0.077(9) 0.078(9) -0.009(6) -0.032(6) 0.015(5)
C1SA 0.13(3) 0.13(3) 0.13(3) -0.057(14) -0.023(11) 0.007(10)
Cl2A 0.054(5) 0.085(8) 0.113(15) -0.023(8) -0.016(6) 0.011(5)

loop_
_atom_type_symbol
_atom_type_description
_atom_type_scat_dispersion_real
_atom_type_scat_dispersion_imag
_atom_type_scat_source
C C 0.0033 0.0016 'International Tables Vol C Tables 4.2.6.8 and 6.1.1.4'
H H 0.0000 0.0000 'International Tables Vol C Tables 4.2.6.8 and 6.1.1.4'
N N 0.0061 0.0033 'International Tables Vol C Tables 4.2.6.8 and 6.1.1.4'
S S 0.1246 0.1234 'International Tables Vol C Tables 4.2.6.8 and 6.1.1.4'
Br Br -0.2901 2.4595 'International Tables Vol C Tables 4.2.6.8 and 6.1.1.4'
Au Au -2.0133 8.8022 'International Tables Vol C Tables 4.2.6.8 and 6.1.1.4'
Cl Cl 0.1484 0.1585 'International Tables Vol C Tables 4.2.6.8 and 6.1.1.4'

loop_
_geom_angle_atom_site_label_1
_geom_angle_atom_site_label_2
_geom_angle_atom_site_label_3
_geom_angle
_geom_angle_site_symmetry_1
_geom_angle_site_symmetry_3
_geom_angle_publ_flag
C1 Au1 C9 82.1(5) . . ?
C1 Au1 Br2 174.7(3) . . ?
C9 Au1 Br2 92.6(4) . . ?
C1 Au1 Br1 91.5(3) . . ?
C9 Au1 Br1 173.4(4) . . ?
Br2 Au1 Br1 93.79(4) . . ?
C1 S1 C7 91.7(6) . . ?
C1 N1 C2 116.4(10) . . ?
C1 N1 C8 118.5(9) . . ?
C2 N1 C8 125.1(9) . . ?
N1 C1 S1 110.8(8) . . ?
N1 C1 Au1 117.4(9) . . ?
S1 C1 Au1 131.8(7) . . ?
N1 C2 C7 110.1(10) . . ?
N1 C2 C3 128.5(12) . . ?
C7 C2 C3 121.4(12) . . ?
C4 C3 C2 117.5(13) . . ?
C5 C4 C3 120.7(13) . . ?
C4 C5 C6 122.8(13) . . ?
C5 C6 C7 117.0(14) . . ?
C2 C7 C6 120.5(12) . . ?
C2 C7 S1 111.0(9) . . ?
C6 C7 S1 128.5(12) . . ?
N1 C8 C9 109.5(9) . . ?
C10 C9 C8 113.5(12) . . ?
C10 C9 Au1 106.1(8) . . ?
C8 C9 Au1 108.5(8) . . ?
C9 C10 Br3 108.9(9) . . ?
C1SA Cl1 C1S 22(2) . . ?
Cl1 C1S Cl2 117.1(14) . . ?
Cl1 C1SA Cl2A 104.0(14) . . ?

loop_
_geom_bond_atom_site_label_1
_geom_bond_atom_site_label_2
_geom_bond_distance
_geom_bond_site_symmetry_2
_geom_bond_publ_flag
Au1 C1 1.970(11) . ?
Au1 C9 2.111(12) . ?
Au1 Br2 2.4688(13) . ?
Au1 Br1 2.5466(13) . ?
Br3 C10 2.017(13) . ?
S1 C1 1.683(12) . ?
S1 C7 1.719(12) . ?
N1 C1 1.337(15) . ?
N1 C2 1.368(14) . ?
N1 C8 1.490(16) . ?
C2 C7 1.387(18) . ?
C2 C3 1.398(17) . ?
C3 C4 1.395(19) . ?
C4 C5 1.37(2) . ?
C5 C6 1.38(2) . ?
C6 C7 1.410(17) . ?
C8 C9 1.545(17) . ?
C9 C10 1.49(2) . ?
Cl1 C1SA 1.732(19) . ?
Cl1 C1S 1.762(17) . ?
C1S Cl2 1.780(18) . ?
C1SA Cl2A 1.755(19) . ?
